data_4065657
loop_
_publ_author_name
'Ni, Chengbao'
'Lei, Hao'
'Power, Philip P.'

_publ_section_title
;
 Reaction of M(II) Diaryls (M = Mn or Fe) with Ammonia to Afford Parent
 Amido Complexes
;
_journal_issue 8
_journal_name_full Organometallics
_journal_page_first 1988
_journal_paper_doi 10.1021/om1000502
_journal_volume 29
_journal_year 2010
_chemical_formula_moiety 'C60 H78 Fe2 N2, C6 H14'
_chemical_formula_sum 'C66 H92 Fe2 N2'
_chemical_formula_weight 1025.12
_chemical_name_systematic
; 
 ? 
;
_space_group_IT_number 12
_symmetry_cell_setting monoclinic
_symmetry_space_group_name_Hall '-I 2y'
_symmetry_space_group_name_H-M 'I 1 2/m 1'
_atom_sites_solution_hydrogens geom
_atom_sites_solution_primary direct
_atom_sites_solution_secondary difmap
_audit_creation_method SHELXL-97
_cell_angle_alpha 90.00
_cell_angle_beta 99.002(2)
_cell_angle_gamma 90.00
_cell_formula_units_Z 2
_cell_length_a 11.963(2)
_cell_length_b 20.350(3)
_cell_length_c 12.583(2)
_cell_measurement_reflns_used 7418
_cell_measurement_temperature 90(2)
_cell_measurement_theta_max 27.53
_cell_measurement_theta_min 2.96
_cell_volume 3025.6(8)
_computing_cell_refinement 'SAINT (7.46A) (Bruker, 2006)'
_computing_data_collection 'SMART (Version 5.054) (Bruker, 2002)'
_computing_data_reduction 'SAINT (7.46A) (Bruker, 2006)'
_computing_molecular_graphics 'SHELXTL 5.1, XP (Sheldrick, 1994)'
_computing_publication_material SHELXL97
_computing_structure_refinement 'SHELXL-97 (Sheldrick, 1997)'
_computing_structure_solution 'SHELXS-97 (Sheldrick, 1997)'
_diffrn_ambient_temperature 90(2)
_diffrn_measured_fraction_theta_full 0.996
_diffrn_measured_fraction_theta_max 0.996
_diffrn_measurement_device_type 'Bruker SMART1000 CCD'
_diffrn_measurement_method '\w and \f'
_diffrn_radiation_monochromator graphite
_diffrn_radiation_source 'fine-focus sealed tube'
_diffrn_radiation_type MoK\a
_diffrn_radiation_wavelength 0.71073
_diffrn_reflns_av_R_equivalents 0.0391
_diffrn_reflns_av_sigmaI/netI 0.0401
_diffrn_reflns_limit_h_max 15
_diffrn_reflns_limit_h_min -14
_diffrn_reflns_limit_k_max 26
_diffrn_reflns_limit_k_min -26
_diffrn_reflns_limit_l_max 16
_diffrn_reflns_limit_l_min -16
_diffrn_reflns_number 11715
_diffrn_reflns_theta_full 27.50
_diffrn_reflns_theta_max 27.50
_diffrn_reflns_theta_min 1.92
_exptl_absorpt_coefficient_mu 0.518
_exptl_absorpt_correction_T_max 0.9549
_exptl_absorpt_correction_T_min 0.8315
_exptl_absorpt_correction_type multi-scan
_exptl_absorpt_process_details 'SADABS 2008/2 (Sheldrick, 2008)'
_exptl_crystal_colour colorless
_exptl_crystal_density_diffrn 1.125
_exptl_crystal_density_method 'not measured'
_exptl_crystal_description plate
_exptl_crystal_F_000 1108
_exptl_crystal_size_max 0.37
_exptl_crystal_size_mid 0.24
_exptl_crystal_size_min 0.09
_refine_diff_density_max 0.739
_refine_diff_density_min -1.041
_refine_diff_density_rms 0.083
_refine_ls_extinction_method none
_refine_ls_goodness_of_fit_ref 1.087
_refine_ls_hydrogen_treatment constr
_refine_ls_matrix_type full
_refine_ls_number_parameters 171
_refine_ls_number_reflns 3558
_refine_ls_number_restraints 0
_refine_ls_restrained_S_all 1.087
_refine_ls_R_factor_all 0.0545
_refine_ls_R_factor_gt 0.0434
_refine_ls_shift/su_max 0.001
_refine_ls_shift/su_mean 0.000
_refine_ls_structure_factor_coef Fsqd
_refine_ls_weighting_details 'calc w=1/[\s^2^(Fo^2^)+(0.0808P)^2^+1.0255P] where P=(Fo^2^+2Fc^2^)/3'
_refine_ls_weighting_scheme calc
_refine_ls_wR_factor_gt 0.1158
_refine_ls_wR_factor_ref 0.1240
_reflns_number_gt 3034
_reflns_number_total 3558
_reflns_threshold_expression >2sigma(I)
_cod_data_source_file om1000502_si_003.cif
_cod_data_source_block cbn250fmi
_cod_original_sg_symbol_H-M 'I 2/m'
_cod_database_code 4065657

loop_
_symmetry_equiv_pos_as_xyz
'x, y, z'
'-x, y, -z'
'x+1/2, y+1/2, z+1/2'
'-x+1/2, y+1/2, -z+1/2'
'-x, -y, -z'
'x, -y, z'
'-x+1/2, -y+1/2, -z+1/2'
'x+1/2, -y+1/2, z+1/2'

loop_
_atom_site_label
_atom_site_type_symbol
_atom_site_fract_x
_atom_site_fract_y
_atom_site_fract_z
_atom_site_U_iso_or_equiv
_atom_site_adp_type
_atom_site_occupancy
_atom_site_symmetry_multiplicity
_atom_site_calc_flag
_atom_site_refinement_flags
Fe1 Fe 0.5000 0.567161(15) 0.5000 0.02069(13) Uani 1 2 d S
N1 N 0.4438(2) 0.5000 0.59451(18) 0.0344(5) Uani 1 2 d S
H1A H 0.4810 0.5000 0.6643 0.041 Uiso 1 2 calc SR
H1B H 0.3666 0.5000 0.5921 0.041 Uiso 1 2 calc SR
C1 C 0.5000 0.66677(10) 0.5000 0.0175(4) Uani 1 2 d S
C2 C 0.46690(13) 0.70271(7) 0.58551(11) 0.0175(3) Uani 1 1 d .
C3 C 0.46662(14) 0.77131(8) 0.58515(12) 0.0233(3) Uani 1 1 d .
H3 H 0.4435 0.7947 0.6434 0.028 Uiso 1 1 calc R
C4 C 0.5000 0.80537(11) 0.5000 0.0272(5) Uani 1 2 d S
H4 H 0.5000 0.8521 0.5000 0.033 Uiso 1 2 calc SR
C5 C 0.43055(13) 0.66532(7) 0.67735(11) 0.0175(3) Uani 1 1 d .
C6 C 0.31591(14) 0.64885(8) 0.67447(12) 0.0202(3) Uani 1 1 d .
C7 C 0.28453(15) 0.61195(8) 0.75847(13) 0.0250(4) Uani 1 1 d .
H7 H 0.2073 0.6005 0.7569 0.030 Uiso 1 1 calc R
C8 C 0.36414(16) 0.59179(9) 0.84409(13) 0.0283(4) Uani 1 1 d .
H8 H 0.3415 0.5669 0.9009 0.034 Uiso 1 1 calc R
C9 C 0.47703(15) 0.60806(8) 0.84666(13) 0.0258(4) Uani 1 1 d .
H9 H 0.5313 0.5942 0.9057 0.031 Uiso 1 1 calc R
C10 C 0.51230(14) 0.64451(8) 0.76388(12) 0.0201(3) Uani 1 1 d .
C11 C 0.22558(14) 0.67046(9) 0.58201(12) 0.0234(3) Uani 1 1 d .
H11 H 0.2621 0.7012 0.5357 0.028 Uiso 1 1 calc R
C12 C 0.17929(18) 0.61211(10) 0.51221(15) 0.0375(5) Uani 1 1 d .
H12A H 0.2406 0.5920 0.4803 0.056 Uiso 1 1 calc R
H12B H 0.1199 0.6273 0.4549 0.056 Uiso 1 1 calc R
H12C H 0.1476 0.5796 0.5567 0.056 Uiso 1 1 calc R
C13 C 0.12995(16) 0.70777(10) 0.62277(14) 0.0336(4) Uani 1 1 d .
H13A H 0.0874 0.6776 0.6621 0.050 Uiso 1 1 calc R
H13B H 0.0792 0.7265 0.5615 0.050 Uiso 1 1 calc R
H13C H 0.1619 0.7432 0.6708 0.050 Uiso 1 1 calc R
C14 C 0.63654(14) 0.66164(8) 0.77005(12) 0.0242(3) Uani 1 1 d .
H14 H 0.6462 0.6831 0.7006 0.029 Uiso 1 1 calc R
C15 C 0.71225(18) 0.60089(11) 0.78338(19) 0.0421(5) Uani 1 1 d .
H15A H 0.7063 0.5795 0.8520 0.063 Uiso 1 1 calc R
H15B H 0.7909 0.6140 0.7825 0.063 Uiso 1 1 calc R
H15C H 0.6881 0.5702 0.7242 0.063 Uiso 1 1 calc R
C16 C 0.67382(18) 0.71108(11) 0.86054(16) 0.0394(5) Uani 1 1 d .
H16A H 0.6295 0.7516 0.8467 0.059 Uiso 1 1 calc R
H16B H 0.7544 0.7211 0.8634 0.059 Uiso 1 1 calc R
H16C H 0.6614 0.6922 0.9294 0.059 Uiso 1 1 calc R
C21 C 0.9957(3) 0.5000 0.2543(2) 0.0413(7) Uani 1 2 d S
H21A H 0.9376 0.4898 0.2987 0.062 Uiso 0.50 1 calc PR
H21B H 1.0280 0.5434 0.2739 0.062 Uiso 0.50 1 calc PR
H21C H 1.0557 0.4668 0.2663 0.062 Uiso 0.50 1 calc PR
C22 C 0.9429(3) 0.5000 0.1364(2) 0.0465(8) Uani 1 2 d S
H22A H 0.8939 0.4607 0.1223 0.056 Uiso 0.50 1 calc PR
H22B H 0.8939 0.5393 0.1223 0.056 Uiso 0.50 1 calc PR
C23 C 1.0267(2) 0.5000 0.05885(19) 0.0268(5) Uani 1 2 d S
H23A H 1.0756 0.4607 0.0728 0.032 Uiso 0.50 1 calc PR
H23B H 1.0756 0.5393 0.0728 0.032 Uiso 0.50 1 calc PR

loop_
_atom_site_aniso_label
_atom_site_aniso_U_11
_atom_site_aniso_U_22
_atom_site_aniso_U_33
_atom_site_aniso_U_23
_atom_site_aniso_U_13
_atom_site_aniso_U_12
Fe1 0.0254(2) 0.01698(18) 0.01826(18) 0.000 -0.00109(13) 0.000
N1 0.0513(15) 0.0226(10) 0.0314(11) 0.000 0.0135(10) 0.000
C1 0.0145(10) 0.0202(10) 0.0154(9) 0.000 -0.0055(8) 0.000
C2 0.0139(7) 0.0213(7) 0.0146(6) 0.0004(5) -0.0064(5) 0.0003(6)
C3 0.0281(9) 0.0218(8) 0.0190(7) -0.0034(6) 0.0002(6) 0.0020(6)
C4 0.0398(15) 0.0157(10) 0.0260(11) 0.000 0.0050(10) 0.000
C5 0.0197(8) 0.0173(7) 0.0136(6) -0.0020(5) -0.0030(6) 0.0008(6)
C6 0.0195(8) 0.0237(7) 0.0154(7) -0.0017(6) -0.0039(6) -0.0006(6)
C7 0.0213(9) 0.0310(9) 0.0212(8) -0.0004(6) -0.0012(6) -0.0058(7)
C8 0.0320(10) 0.0331(9) 0.0187(7) 0.0054(7) 0.0002(7) -0.0056(7)
C9 0.0268(9) 0.0310(9) 0.0165(7) 0.0036(6) -0.0061(6) 0.0001(7)
C10 0.0196(8) 0.0225(7) 0.0159(7) -0.0013(6) -0.0043(6) -0.0003(6)
C11 0.0165(8) 0.0335(9) 0.0177(7) 0.0004(6) -0.0054(6) -0.0009(6)
C12 0.0348(11) 0.0472(12) 0.0250(9) -0.0117(8) -0.0126(8) 0.0053(9)
C13 0.0232(9) 0.0486(11) 0.0255(8) -0.0067(8) -0.0076(7) 0.0072(8)
C14 0.0182(8) 0.0324(9) 0.0191(7) 0.0011(6) -0.0055(6) 0.0018(7)
C15 0.0254(10) 0.0480(12) 0.0506(12) 0.0037(10) -0.0016(9) 0.0105(9)
C16 0.0285(10) 0.0515(12) 0.0361(10) -0.0135(9) -0.0020(8) -0.0125(9)
C21 0.0392(17) 0.0528(18) 0.0317(14) 0.000 0.0045(12) 0.000
C22 0.0336(17) 0.073(2) 0.0330(14) 0.000 0.0055(12) 0.000
C23 0.0203(12) 0.0282(12) 0.0298(13) 0.000 -0.0024(10) 0.000

loop_
_atom_type_symbol
_atom_type_description
_atom_type_scat_dispersion_real
_atom_type_scat_dispersion_imag
_atom_type_scat_source
C C 0.0033 0.0016 'International Tables Vol C Tables 4.2.6.8 and 6.1.1.4'
H H 0.0000 0.0000 'International Tables Vol C Tables 4.2.6.8 and 6.1.1.4'
N N 0.0061 0.0033 'International Tables Vol C Tables 4.2.6.8 and 6.1.1.4'
Fe Fe 0.3463 0.8444 'International Tables Vol C Tables 4.2.6.8 and 6.1.1.4'

loop_
_geom_angle_atom_site_label_1
_geom_angle_atom_site_label_2
_geom_angle_atom_site_label_3
_geom_angle
_geom_angle_site_symmetry_1
_geom_angle_site_symmetry_3
N1 Fe1 N1 93.57(9) 5_666 .
N1 Fe1 C1 133.21(4) 5_666 .
N1 Fe1 C1 133.21(4) . .
N1 Fe1 Fe1 46.79(4) 5_666 5_666
N1 Fe1 Fe1 46.79(4) . 5_666
C1 Fe1 Fe1 180.0 . 5_666
Fe1 N1 Fe1 86.43(9) 5_666 .
Fe1 N1 H1A 114.2 5_666 .
Fe1 N1 H1A 114.2 . .
Fe1 N1 H1B 114.2 5_666 .
Fe1 N1 H1B 114.2 . .
H1A N1 H1B 111.4 . .
C2 C1 C2 117.41(19) . 2_656
C2 C1 Fe1 121.29(10) . .
C2 C1 Fe1 121.29(10) 2_656 .
C3 C2 C1 121.18(14) . .
C3 C2 C5 120.51(13) . .
C1 C2 C5 118.30(14) . .
C4 C3 C2 120.11(15) . .
C4 C3 H3 119.9 . .
C2 C3 H3 119.9 . .
C3 C4 C3 120.0(2) 2_656 .
C3 C4 H4 120.0 2_656 .
C3 C4 H4 120.0 . .
C6 C5 C10 120.26(14) . .
C6 C5 C2 119.92(13) . .
C10 C5 C2 119.77(14) . .
C7 C6 C5 119.05(14) . .
C7 C6 C11 119.43(15) . .
C5 C6 C11 121.53(14) . .
C8 C7 C6 121.03(16) . .
C8 C7 H7 119.5 . .
C6 C7 H7 119.5 . .
C7 C8 C9 119.79(15) . .
C7 C8 H8 120.1 . .
C9 C8 H8 120.1 . .
C8 C9 C10 121.09(15) . .
C8 C9 H9 119.5 . .
C10 C9 H9 119.5 . .
C9 C10 C5 118.78(15) . .
C9 C10 C14 119.46(14) . .
C5 C10 C14 121.75(14) . .
C6 C11 C13 111.48(13) . .
C6 C11 C12 111.38(14) . .
C13 C11 C12 110.86(15) . .
C6 C11 H11 107.6 . .
C13 C11 H11 107.6 . .
C12 C11 H11 107.6 . .
C11 C12 H12A 109.5 . .
C11 C12 H12B 109.5 . .
H12A C12 H12B 109.5 . .
C11 C12 H12C 109.5 . .
H12A C12 H12C 109.5 . .
H12B C12 H12C 109.5 . .
C11 C13 H13A 109.5 . .
C11 C13 H13B 109.5 . .
H13A C13 H13B 109.5 . .
C11 C13 H13C 109.5 . .
H13A C13 H13C 109.5 . .
H13B C13 H13C 109.5 . .
C10 C14 C15 112.29(15) . .
C10 C14 C16 110.97(14) . .
C15 C14 C16 110.58(16) . .
C10 C14 H14 107.6 . .
C15 C14 H14 107.6 . .
C16 C14 H14 107.6 . .
C14 C15 H15A 109.5 . .
C14 C15 H15B 109.5 . .
H15A C15 H15B 109.5 . .
C14 C15 H15C 109.5 . .
H15A C15 H15C 109.5 . .
H15B C15 H15C 109.5 . .
C14 C16 H16A 109.5 . .
C14 C16 H16B 109.5 . .
H16A C16 H16B 109.5 . .
C14 C16 H16C 109.5 . .
H16A C16 H16C 109.5 . .
H16B C16 H16C 109.5 . .
C22 C21 H21A 109.5 . .
C22 C21 H21B 109.5 . .
H21A C21 H21B 109.5 . .
C22 C21 H21C 109.5 . .
H21A C21 H21C 109.5 . .
H21B C21 H21C 109.5 . .
C23 C22 C21 114.6(3) . .
C23 C22 H22A 108.6 . .
C21 C22 H22A 108.6 . .
C23 C22 H22B 108.6 . .
C21 C22 H22B 108.6 . .
H22A C22 H22B 107.6 . .
C22 C23 C23 114.3(3) . 5_765
C22 C23 H23A 108.7 . .
C23 C23 H23A 108.7 5_765 .
C22 C23 H23B 108.7 . .
C23 C23 H23B 108.7 5_765 .
H23A C23 H23B 107.6 . .

loop_
_geom_bond_atom_site_label_1
_geom_bond_atom_site_label_2
_geom_bond_distance
_geom_bond_site_symmetry_2
Fe1 N1 1.9960(16) 5_666
Fe1 N1 1.9960(16) .
Fe1 C1 2.027(2) .
Fe1 Fe1 2.7334(7) 5_666
N1 Fe1 1.9960(16) 5_666
N1 H1A 0.9200 .
N1 H1B 0.9200 .
C1 C2 1.4081(18) .
C1 C2 1.4081(18) 2_656
C2 C3 1.396(2) .
C2 C5 1.504(2) .
C3 C4 1.386(2) .
C3 H3 0.9500 .
C4 C3 1.386(2) 2_656
C4 H4 0.9500 .
C5 C6 1.407(2) .
C5 C10 1.410(2) .
C6 C7 1.395(2) .
C6 C11 1.524(2) .
C7 C8 1.384(2) .
C7 H7 0.9500 .
C8 C9 1.386(3) .
C8 H8 0.9500 .
C9 C10 1.397(2) .
C9 H9 0.9500 .
C10 C14 1.517(2) .
C11 C13 1.527(2) .
C11 C12 1.528(2) .
C11 H11 1.0000 .
C12 H12A 0.9800 .
C12 H12B 0.9800 .
C12 H12C 0.9800 .
C13 H13A 0.9800 .
C13 H13B 0.9800 .
C13 H13C 0.9800 .
C14 C15 1.526(3) .
C14 C16 1.533(2) .
C14 H14 1.0000 .
C15 H15A 0.9800 .
C15 H15B 0.9800 .
C15 H15C 0.9800 .
C16 H16A 0.9800 .
C16 H16B 0.9800 .
C16 H16C 0.9800 .
C21 C22 1.519(4) .
C21 H21A 0.9800 .
C21 H21B 0.9800 .
C21 H21C 0.9800 .
C22 C23 1.504(4) .
C22 H22A 0.9900 .
C22 H22B 0.9900 .
C23 C23 1.518(5) 5_765
C23 H23A 0.9900 .
C23 H23B 0.9900 .

loop_
_geom_torsion_atom_site_label_1
_geom_torsion_atom_site_label_2
_geom_torsion_atom_site_label_3
_geom_torsion_atom_site_label_4
_geom_torsion
_geom_torsion_site_symmetry_1
_geom_torsion_site_symmetry_4
N1 Fe1 N1 Fe1 0.0 5_666 5_666
C1 Fe1 N1 Fe1 180.0 . 5_666
N1 Fe1 C1 C2 -171.82(13) 5_666 .
N1 Fe1 C1 C2 8.18(13) . .
N1 Fe1 C1 C2 8.18(13) 5_666 2_656
N1 Fe1 C1 C2 -171.82(13) . 2_656
C2 C1 C2 C3 0.21(11) 2_656 .
Fe1 C1 C2 C3 -179.79(11) . .
C2 C1 C2 C5 179.64(15) 2_656 .
Fe1 C1 C2 C5 -0.36(15) . .
C1 C2 C3 C4 -0.4(2) . .
C5 C2 C3 C4 -179.84(12) . .
C2 C3 C4 C3 0.21(11) . 2_656
C3 C2 C5 C6 88.71(19) . .
C1 C2 C5 C6 -90.72(16) . .
C3 C2 C5 C10 -93.97(18) . .
C1 C2 C5 C10 86.60(16) . .
C10 C5 C6 C7 0.2(2) . .
C2 C5 C6 C7 177.54(14) . .
C10 C5 C6 C11 -179.87(14) . .
C2 C5 C6 C11 -2.6(2) . .
C5 C6 C7 C8 0.3(2) . .
C11 C6 C7 C8 -179.62(16) . .
C6 C7 C8 C9 -0.3(3) . .
C7 C8 C9 C10 -0.2(3) . .
C8 C9 C10 C5 0.7(2) . .
C8 C9 C10 C14 179.64(16) . .
C6 C5 C10 C9 -0.7(2) . .
C2 C5 C10 C9 -178.01(14) . .
C6 C5 C10 C14 -179.65(14) . .
C2 C5 C10 C14 3.0(2) . .
C7 C6 C11 C13 54.4(2) . .
C5 C6 C11 C13 -125.44(17) . .
C7 C6 C11 C12 -70.0(2) . .
C5 C6 C11 C12 110.16(18) . .
C9 C10 C14 C15 55.6(2) . .
C5 C10 C14 C15 -125.47(17) . .
C9 C10 C14 C16 -68.7(2) . .
C5 C10 C14 C16 110.21(18) . .
C21 C22 C23 C23 180.0 . 5_765
